data_7238065
loop_
_publ_author_name
'Richard D. Chambers'
'Philip R. Hoskin'
'Graham Sandford'
'Dmitrii S. Yufit'
'Judith A. K. Howard'

_publ_section_title
;
 Polyhalogenated heterocyclic compounds. Part 47. Syntheses of
 multi-substituted pyridine derivatives from pentafluoropyridine
;
_journal_name_full 'Journal of the Chemical Society, Perkin Transactions 1'
_journal_page_first 2788
_journal_page_last 2795
_journal_paper_doi 10.1039/B105950P
_journal_year 2001
_chemical_formula_sum 'C9 H3 Br2 F8 N O'
_chemical_formula_weight 452.94
_chemical_name_systematic
; 
2,6-dibromo-3-fluoro-5-methoxy-4-(1,2,2,2-tetra-
fluoro-1-trifluoromethyl-ethyl)-pyridine 
;
_space_group_IT_number 14
_space_group_name_Hall '-P 2ybc'
_space_group_name_H-M_alt 'P 1 21/c 1'
_symmetry_cell_setting monoclinic
_symmetry_space_group_name_H-M 'P 1 21/c 1'
_atom_sites_solution_hydrogens difmap
_atom_sites_solution_primary direct
_atom_sites_solution_secondary difmap
_cell_angle_alpha 90.00
_cell_angle_beta 93.71(3)
_cell_angle_gamma 90.00
_cell_formula_units_Z 4
_cell_length_a 10.446(2)
_cell_length_b 7.122(1)
_cell_length_c 17.251(4)
_cell_measurement_reflns_used 998
_cell_measurement_temperature 120(2)
_cell_measurement_theta_max 20.8
_cell_measurement_theta_min 10.2
_cell_volume 1280.7(4)
_computing_cell_refinement 'Bruker SAINT'
_computing_data_collection 'Bruker SMART'
_computing_data_reduction 'Bruker SAINT'
_computing_molecular_graphics 'Bruker SHELXTL'
_computing_publication_material 'Bruker SHELXTL'
_computing_structure_refinement 'SHELXL-97 (Sheldrick, 1997)'
_computing_structure_solution 'SHELXS-97 (Sheldrick, 1990)'
_diffrn_ambient_temperature 120(2)
_diffrn_detector_area_resol_mean 8
_diffrn_measured_fraction_theta_full 0.998
_diffrn_measured_fraction_theta_max 0.998
_diffrn_measurement_device_type 'Bruker SMART CCD 1K'
_diffrn_measurement_method \w-scan
_diffrn_radiation_monochromator graphite
_diffrn_radiation_source 'fine-focus sealed tube'
_diffrn_radiation_type MoK\a
_diffrn_radiation_wavelength 0.71073
_diffrn_reflns_av_R_equivalents 0.0321
_diffrn_reflns_av_sigmaI/netI 0.0249
_diffrn_reflns_limit_h_max 13
_diffrn_reflns_limit_h_min -13
_diffrn_reflns_limit_k_max 9
_diffrn_reflns_limit_k_min -9
_diffrn_reflns_limit_l_max 22
_diffrn_reflns_limit_l_min -22
_diffrn_reflns_number 12605
_diffrn_reflns_theta_full 27.50
_diffrn_reflns_theta_max 27.50
_diffrn_reflns_theta_min 1.95
_diffrn_standards_decay_% 0
_exptl_absorpt_coefficient_mu 6.424
_exptl_absorpt_correction_T_max 0.2859
_exptl_absorpt_correction_T_min 0.1415
_exptl_absorpt_correction_type multi-scan
_exptl_absorpt_process_details SADABS
_exptl_crystal_colour colourless
_exptl_crystal_density_diffrn 2.349
_exptl_crystal_density_method 'not measured'
_exptl_crystal_description prizm
_exptl_crystal_F_000 856
_exptl_crystal_size_max 0.50
_exptl_crystal_size_mid 0.32
_exptl_crystal_size_min 0.26
_refine_diff_density_max 1.341
_refine_diff_density_min -1.793
_refine_diff_density_rms 0.139
_refine_ls_extinction_method none
_refine_ls_goodness_of_fit_ref 1.008
_refine_ls_hydrogen_treatment constr
_refine_ls_matrix_type full
_refine_ls_number_parameters 176
_refine_ls_number_reflns 2941
_refine_ls_number_restraints 0
_refine_ls_restrained_S_all 1.008
_refine_ls_R_factor_all 0.0677
_refine_ls_R_factor_gt 0.0528
_refine_ls_shift/su_max 0.014
_refine_ls_shift/su_mean 0.001
_refine_ls_structure_factor_coef Fsqd
_refine_ls_weighting_details 'calc w=1/[\s^2^(Fo^2^)+(0.0700P)^2^+8.0000P] where P=(Fo^2^+2Fc^2^)/3'
_refine_ls_weighting_scheme calc
_refine_ls_wR_factor_gt 0.1338
_refine_ls_wR_factor_ref 0.1435
_reflns_number_gt 2346
_reflns_number_total 2941
_reflns_threshold_expression >2sigma(I)
_cod_data_source_file b105950p.cif
_cod_data_source_block s194s
_cod_original_cell_volume 1280.8(4)
_cod_original_sg_symbol_H-M 'P 2~1~/c'
_cod_database_code 7238065

loop_
_symmetry_equiv_pos_as_xyz
'x, y, z'
'-x, y+1/2, -z+1/2'
'-x, -y, -z'
'x, -y-1/2, z-1/2'

loop_
_atom_site_label
_atom_site_type_symbol
_atom_site_fract_x
_atom_site_fract_y
_atom_site_fract_z
_atom_site_U_iso_or_equiv
_atom_site_adp_type
_atom_site_occupancy
_atom_site_symmetry_multiplicity
_atom_site_calc_flag
_atom_site_refinement_flags
_atom_site_disorder_assembly
_atom_site_disorder_group
Br1 Br 1.15636(7) 0.84053(9) 0.81861(4) 0.0480(2) Uani 1 1 d . . .
Br2 Br 1.01839(6) 0.69107(7) 1.11249(3) 0.03420(18) Uani 1 1 d . . .
N1 N 1.0581(4) 0.7670(6) 0.9602(2) 0.0250(9) Uani 1 1 d . . .
O1 O 0.7464(4) 0.7660(6) 1.0415(3) 0.0497(12) Uani 1 1 d . . .
C1 C 1.0257(6) 0.8095(7) 0.8871(3) 0.0288(11) Uani 1 1 d . . .
C2 C 0.8989(6) 0.8321(7) 0.8604(3) 0.0354(13) Uani 1 1 d . . .
C3 C 0.7996(6) 0.8142(8) 0.9095(4) 0.0354(13) Uani 1 1 d . . .
C4 C 0.8335(5) 0.7704(7) 0.9872(3) 0.0300(11) Uani 1 1 d . . .
C5 C 0.9656(5) 0.7478(7) 1.0081(3) 0.0238(10) Uani 1 1 d . . .
C6 C 0.7084(7) 0.5823(10) 1.0685(5) 0.0502(17) Uani 1 1 d . . .
H61 H 0.6146 0.5724 1.0641 0.060 Uiso 1 1 calc R . .
H62 H 0.7395 0.5660 1.1229 0.060 Uiso 1 1 calc R . .
H63 H 0.7453 0.4847 1.0367 0.060 Uiso 1 1 calc R . .
F1 F 0.8727(5) 0.8748(6) 0.7854(2) 0.0588(12) Uani 1 1 d . . .
F2 F 0.5746(5) 0.7484(8) 0.9412(3) 0.0465(12) Uiso 0.70 1 d P . .
F2' F 0.6929(13) 1.003(2) 0.8003(8) 0.051(3) Uiso 0.30 1 d P . .
F3 F 0.6832(6) 1.1405(9) 0.8397(4) 0.0544(14) Uiso 0.70 1 d P . .
F3' F 0.5214(15) 0.875(2) 0.9558(9) 0.061(4) Uiso 0.30 1 d P . .
F4 F 0.5032(7) 1.0887(11) 0.8654(4) 0.0485(19) Uiso 0.70 1 d P . .
F4' F 0.4792(13) 1.043(2) 0.8731(7) 0.032(3) Uiso 0.30 1 d P . .
F5 F 0.6345(6) 1.0982(9) 0.9653(4) 0.0449(14) Uiso 0.70 1 d P . .
F5' F 0.6655(12) 1.1379(17) 0.9464(7) 0.033(3) Uiso 0.30 1 d P . .
F6 F 0.4836(6) 0.6867(9) 0.8137(4) 0.0430(15) Uiso 0.70 1 d P . .
F6' F 0.4879(12) 0.747(2) 0.7978(7) 0.034(3) Uiso 0.30 1 d P . .
F7 F 0.6692(6) 0.5740(9) 0.8031(4) 0.0485(14) Uiso 0.70 1 d P . .
F7' F 0.6812(13) 0.636(2) 0.7730(9) 0.049(3) Uiso 0.30 1 d P . .
F8 F 0.6220(6) 0.8404(8) 0.7498(3) 0.0526(14) Uiso 0.70 1 d P . .
F8' F 0.6122(13) 0.560(2) 0.8842(8) 0.053(3) Uiso 0.30 1 d P . .
C7 C 0.6518(8) 0.8315(12) 0.8885(5) 0.0328(18) Uiso 0.70 1 d P . .
C7' C 0.6766(18) 0.874(3) 0.8624(11) 0.027(4) Uiso 0.30 1 d P . .
C8 C 0.6188(10) 1.0472(14) 0.8861(6) 0.041(2) Uiso 0.70 1 d P . .
C8' C 0.5930(17) 1.002(3) 0.9113(10) 0.024(3) Uiso 0.30 1 d P . .
C9 C 0.6087(7) 0.7308(11) 0.8149(4) 0.0478(16) Uiso 1 1 d . . .

loop_
_atom_site_aniso_label
_atom_site_aniso_U_11
_atom_site_aniso_U_22
_atom_site_aniso_U_33
_atom_site_aniso_U_23
_atom_site_aniso_U_13
_atom_site_aniso_U_12
Br1 0.0630(5) 0.0414(4) 0.0420(4) 0.0014(3) 0.0214(3) -0.0042(3)
Br2 0.0536(4) 0.0230(3) 0.0250(3) -0.0010(2) -0.0051(2) 0.0010(2)
N1 0.027(2) 0.0175(19) 0.030(2) -0.0018(16) -0.0026(17) 0.0012(16)
O1 0.039(2) 0.030(2) 0.083(4) -0.001(2) 0.027(2) 0.0069(19)
C1 0.040(3) 0.019(2) 0.028(2) -0.002(2) 0.004(2) -0.001(2)
C2 0.053(4) 0.023(3) 0.029(3) -0.003(2) -0.012(2) 0.012(2)
C3 0.034(3) 0.027(3) 0.044(3) -0.013(2) -0.013(2) 0.010(2)
C4 0.027(3) 0.016(2) 0.046(3) -0.006(2) 0.001(2) 0.0038(19)
C5 0.029(3) 0.015(2) 0.026(2) -0.0015(18) -0.0047(19) 0.0017(18)
C6 0.040(4) 0.042(4) 0.071(5) 0.011(3) 0.019(3) 0.006(3)
F1 0.095(3) 0.047(2) 0.0306(19) -0.0002(17) -0.0186(19) 0.022(2)

loop_
_atom_type_symbol
_atom_type_description
_atom_type_scat_dispersion_real
_atom_type_scat_dispersion_imag
_atom_type_scat_source
C C 0.0033 0.0016 'International Tables Vol C Tables 4.2.6.8 and 6.1.1.4'
H H 0.0000 0.0000 'International Tables Vol C Tables 4.2.6.8 and 6.1.1.4'
N N 0.0061 0.0033 'International Tables Vol C Tables 4.2.6.8 and 6.1.1.4'
O O 0.0106 0.0060 'International Tables Vol C Tables 4.2.6.8 and 6.1.1.4'
F F 0.0171 0.0103 'International Tables Vol C Tables 4.2.6.8 and 6.1.1.4'
Br Br -0.2901 2.4595 'International Tables Vol C Tables 4.2.6.8 and 6.1.1.4'

loop_
_geom_angle_atom_site_label_1
_geom_angle_atom_site_label_2
_geom_angle_atom_site_label_3
_geom_angle
_geom_angle_site_symmetry_1
_geom_angle_site_symmetry_3
C5 N1 C1 118.0(5) . .
C4 O1 C6 117.1(5) . .
N1 C1 C2 121.7(5) . .
N1 C1 Br1 118.5(4) . .
C2 C1 Br1 119.8(4) . .
F1 C2 C1 118.7(6) . .
F1 C2 C3 119.8(5) . .
C1 C2 C3 121.6(5) . .
C2 C3 C4 116.9(5) . .
O1 C4 C3 122.0(5) . .
O1 C4 C5 120.9(5) . .
C3 C4 C5 116.9(5) . .
N1 C5 C4 124.9(5) . .
N1 C5 Br2 116.0(4) . .
C4 C5 Br2 119.1(4) . .

loop_
_geom_bond_atom_site_label_1
_geom_bond_atom_site_label_2
_geom_bond_distance
_geom_bond_site_symmetry_2
Br1 C1 1.875(6) .
Br2 C5 1.893(5) .
N1 C5 1.318(7) .
N1 C1 1.319(7) .
O1 C4 1.347(7) .
O1 C6 1.453(8) .
C1 C2 1.383(8) .
C2 F1 1.340(6) .
C2 C3 1.388(9) .
C3 C4 1.399(8) .
C3 C7' 1.53(2) .
C3 C7 1.57(1) .
C4 C5 1.412(7) .
